data_4338630
loop_
_publ_author_name
'Lee, Pei-Ying'
'Liang, Lan-Chang'

_publ_section_title
;
 Synthesis and Structural Characterization of Five-Coordinate Aluminum
 Complexes Containing Diarylamido Diphosphine Ligands
;
_journal_coden_ASTM INOCAJ
_journal_issue 12
_journal_name_full 'Inorganic chemistry'
_journal_page_first 5480
_journal_page_last 5487
_journal_paper_doi 10.1021/ic802030d
_journal_volume 48
_journal_year 2009
_chemical_formula_moiety 'C33 H50 Al N P2'
_chemical_formula_sum 'C33 H50 Al N P2'
_chemical_formula_weight 549.66
_space_group_IT_number 14
_symmetry_cell_setting monoclinic
_symmetry_space_group_name_Hall '-P 2yab'
_symmetry_space_group_name_H-M 'P 1 21/a 1'
_atom_sites_solution_hydrogens geom
_atom_sites_solution_primary direct
_atom_sites_solution_secondary difmap
_audit_creation_method SHELXL-97
_cell_angle_alpha 90.00
_cell_angle_beta 108.1360(10)
_cell_angle_gamma 90.00
_cell_formula_units_Z 4
_cell_length_a 15.0610(3)
_cell_length_b 14.6720(3)
_cell_length_c 15.6740(3)
_cell_measurement_reflns_used 21696
_cell_measurement_temperature 200(2)
_cell_measurement_theta_max 25.028
_cell_measurement_theta_min 2.037
_cell_volume 3291.49(11)
_computing_cell_refinement 'HKL Scalepack (Otwinowski & Minor 1997)'
_computing_data_collection 'Collect (Nonius BV, 1997-2000)'
_computing_data_reduction 'HKL Denzo and Scalepack'
_computing_molecular_graphics 'Ortep-3 for Windows (Farrugia, 1997)'
_computing_publication_material 'WinGX publication routines (Farrugia, 1999)'
_computing_structure_refinement 'SHELXL-97 (Sheldrick, 1997)'
_computing_structure_solution 'SHELXS-97 (Sheldrick, 1997)'
_diffrn_ambient_temperature 200(2)
_diffrn_detector_area_resol_mean 9
_diffrn_measured_fraction_theta_full 0.997
_diffrn_measured_fraction_theta_max 0.997
_diffrn_measurement_device_type KappaCCD
_diffrn_measurement_method 'CCD rotation images, thick slices'
_diffrn_radiation_monochromator graphite
_diffrn_radiation_source 'fine-focus sealed tube'
_diffrn_radiation_type MoK\a
_diffrn_radiation_wavelength 0.71073
_diffrn_reflns_av_R_equivalents 0.0753
_diffrn_reflns_av_sigmaI/netI 0.0623
_diffrn_reflns_limit_h_max 17
_diffrn_reflns_limit_h_min -17
_diffrn_reflns_limit_k_max 17
_diffrn_reflns_limit_k_min -14
_diffrn_reflns_limit_l_max 18
_diffrn_reflns_limit_l_min -14
_diffrn_reflns_number 22662
_diffrn_reflns_theta_full 25.03
_diffrn_reflns_theta_max 25.03
_diffrn_reflns_theta_min 2.15
_exptl_absorpt_coefficient_mu 0.180
_exptl_absorpt_correction_T_max 0.9918
_exptl_absorpt_correction_T_min 0.9212
_exptl_absorpt_correction_type multi-scan
_exptl_absorpt_process_details
;
 ?
;
_exptl_crystal_colour colorless
_exptl_crystal_density_diffrn 1.109
_exptl_crystal_density_method 'not measured'
_exptl_crystal_description prism
_exptl_crystal_F_000 1192
_exptl_crystal_size_max 0.38
_exptl_crystal_size_mid 0.22
_exptl_crystal_size_min 0.18
_refine_diff_density_max 0.412
_refine_diff_density_min -0.541
_refine_diff_density_rms 0.136
_refine_ls_extinction_method none
_refine_ls_goodness_of_fit_ref 1.055
_refine_ls_hydrogen_treatment fixed
_refine_ls_matrix_type full
_refine_ls_number_parameters 343
_refine_ls_number_reflns 5796
_refine_ls_number_restraints 0
_refine_ls_restrained_S_all 1.055
_refine_ls_R_factor_all 0.0883
_refine_ls_R_factor_gt 0.0582
_refine_ls_shift/su_max 0.000
_refine_ls_shift/su_mean 0.000
_refine_ls_structure_factor_coef Fsqd
_refine_ls_weighting_details 'calc w=1/[\s^2^(Fo^2^)+(0.0824P)^2^+1.2431P] where P=(Fo^2^+2Fc^2^)/3'
_refine_ls_weighting_scheme calc
_refine_ls_wR_factor_gt 0.1447
_refine_ls_wR_factor_ref 0.1627
_reflns_number_gt 4145
_reflns_number_total 5796
_reflns_threshold_expression >2sigma(I)
_cod_data_source_file ic802030d_si_001.cif
_cod_data_source_block 3845_2b
_cod_original_sg_symbol_H-M 'P 21/a'
_cod_database_code 4338630

loop_
_symmetry_equiv_pos_as_xyz
'x, y, z'
'-x+1/2, y+1/2, -z'
'-x, -y, -z'
'x-1/2, -y-1/2, z'

loop_
_atom_site_label
_atom_site_type_symbol
_atom_site_fract_x
_atom_site_fract_y
_atom_site_fract_z
_atom_site_U_iso_or_equiv
_atom_site_adp_type
_atom_site_occupancy
_atom_site_symmetry_multiplicity
_atom_site_calc_flag
_atom_site_refinement_flags
P1 P 0.75137(5) 0.17676(5) 0.41214(5) 0.0340(2) Uani 1 1 d .
P2 P 0.71625(5) 0.16158(5) 0.07599(5) 0.0324(2) Uani 1 1 d .
Al1 Al 0.72784(6) 0.13079(6) 0.24407(5) 0.0359(2) Uani 1 1 d .
N1 N 0.75158(15) 0.26038(15) 0.24416(13) 0.0315(5) Uani 1 1 d .
C1 C 0.8133(2) 0.1143(2) 0.51650(19) 0.0444(8) Uani 1 1 d .
H1 H 0.8273 0.1575 0.5649 0.053 Uiso 1 1 d R
C2 C 0.9032(2) 0.0711(2) 0.5111(2) 0.0573(9) Uani 1 1 d .
H2A H 0.9334 0.0396 0.5662 0.069 Uiso 1 1 d R
H2B H 0.9437 0.1179 0.5019 0.069 Uiso 1 1 d R
H2C H 0.8893 0.0287 0.4620 0.069 Uiso 1 1 d R
C3 C 0.7483(3) 0.0425(2) 0.5348(3) 0.0684(11) Uani 1 1 d .
H3A H 0.7799 0.0099 0.5888 0.082 Uiso 1 1 d R
H3B H 0.7295 0.0007 0.4854 0.082 Uiso 1 1 d R
H3C H 0.6941 0.0721 0.5417 0.082 Uiso 1 1 d R
C4 C 0.6513(2) 0.2312(2) 0.43807(19) 0.0419(7) Uani 1 1 d .
H4 H 0.6114 0.1812 0.4412 0.050 Uiso 1 1 d R
C5 C 0.6771(3) 0.2837(3) 0.5260(2) 0.0576(9) Uani 1 1 d .
H5A H 0.6217 0.3091 0.5345 0.069 Uiso 1 1 d R
H5B H 0.7194 0.3321 0.5239 0.069 Uiso 1 1 d R
H5C H 0.7066 0.2436 0.5750 0.069 Uiso 1 1 d R
C6 C 0.5958(2) 0.2917(2) 0.3606(2) 0.0551(9) Uani 1 1 d .
H6A H 0.5442 0.3184 0.3753 0.066 Uiso 1 1 d R
H6B H 0.5727 0.2562 0.3068 0.066 Uiso 1 1 d R
H6C H 0.6359 0.3390 0.3515 0.066 Uiso 1 1 d R
C7 C 0.82684(19) 0.27132(18) 0.40584(17) 0.0316(6) Uani 1 1 d .
C8 C 0.8936(2) 0.3112(2) 0.47927(19) 0.0380(7) Uani 1 1 d .
H8 H 0.9022 0.2884 0.5387 0.046 Uiso 1 1 d R
C9 C 0.9481(2) 0.3820(2) 0.46790(19) 0.0400(7) Uani 1 1 d .
H9 H 0.9915 0.4101 0.5195 0.048 Uiso 1 1 d R
C10 C 0.9375(2) 0.4140(2) 0.38205(19) 0.0398(7) Uani 1 1 d .
H10 H 0.9770 0.4622 0.3735 0.048 Uiso 1 1 d R
C11 C 0.8728(2) 0.37549(19) 0.30868(18) 0.0355(7) Uani 1 1 d .
H11 H 0.8656 0.3981 0.2494 0.043 Uiso 1 1 d R
C12 C 0.81583(19) 0.30338(18) 0.31857(17) 0.0303(6) Uani 1 1 d .
C13 C 0.70445(19) 0.31561(18) 0.16952(17) 0.0324(6) Uani 1 1 d .
C14 C 0.6753(2) 0.40467(19) 0.17957(19) 0.0385(7) Uani 1 1 d .
H14 H 0.6912 0.4313 0.2384 0.046 Uiso 1 1 d R
C15 C 0.6251(2) 0.4546(2) 0.1058(2) 0.0461(8) Uani 1 1 d .
H15 H 0.6053 0.5153 0.1138 0.055 Uiso 1 1 d R
C16 C 0.6024(2) 0.4185(2) 0.0205(2) 0.0466(8) Uani 1 1 d .
H16 H 0.5674 0.4544 -0.0300 0.056 Uiso 1 1 d R
C17 C 0.6307(2) 0.3315(2) 0.0088(2) 0.0422(7) Uani 1 1 d .
H17 H 0.6151 0.3055 -0.0502 0.051 Uiso 1 1 d R
C18 C 0.68157(19) 0.27940(18) 0.08227(17) 0.0321(6) Uani 1 1 d .
C19 C 0.8275(2) 0.1671(2) 0.04842(19) 0.0415(7) Uani 1 1 d .
H19 H 0.8450 0.1049 0.0436 0.050 Uiso 1 1 d R
C20 C 0.9033(2) 0.2130(3) 0.1235(2) 0.0569(9) Uani 1 1 d .
H20A H 0.9601 0.2146 0.1081 0.068 Uiso 1 1 d R
H20B H 0.9135 0.1800 0.1786 0.068 Uiso 1 1 d R
H20C H 0.8840 0.2741 0.1308 0.068 Uiso 1 1 d R
C21 C 0.8197(3) 0.2111(3) -0.0408(2) 0.0688(11) Uani 1 1 d .
H21A H 0.8796 0.2115 -0.0503 0.083 Uiso 1 1 d R
H21B H 0.7977 0.2725 -0.0410 0.083 Uiso 1 1 d R
H21C H 0.7762 0.1770 -0.0878 0.083 Uiso 1 1 d R
C22 C 0.6303(2) 0.1150(2) -0.02627(18) 0.0396(7) Uani 1 1 d .
H22 H 0.6343 0.1502 -0.0766 0.047 Uiso 1 1 d R
C23 C 0.5319(2) 0.1209(2) -0.0209(2) 0.0444(8) Uani 1 1 d .
H23A H 0.4888 0.0967 -0.0748 0.053 Uiso 1 1 d R
H23B H 0.5165 0.1834 -0.0139 0.053 Uiso 1 1 d R
H23C H 0.5281 0.0862 0.0298 0.053 Uiso 1 1 d R
C24 C 0.6560(2) 0.0169(2) -0.0407(2) 0.0582(9) Uani 1 1 d .
H24A H 0.6118 -0.0074 -0.0939 0.070 Uiso 1 1 d R
H24B H 0.6546 -0.0186 0.0103 0.070 Uiso 1 1 d R
H24C H 0.7176 0.0148 -0.0465 0.070 Uiso 1 1 d R
C25 C 0.8323(3) 0.0436(2) 0.2699(2) 0.0570(9) Uani 1 1 d .
H25A H 0.8360 0.0179 0.2148 0.068 Uiso 1 1 d R
H25B H 0.8222 -0.0041 0.3077 0.068 Uiso 1 1 d R
H25C H 0.8896 0.0746 0.3000 0.068 Uiso 1 1 d R
C26 C 0.5986(2) 0.0853(2) 0.2183(2) 0.0514(9) Uani 1 1 d .
H26A H 0.5759 0.0644 0.1573 0.062 Uiso 1 1 d R
H26B H 0.5595 0.1339 0.2269 0.062 Uiso 1 1 d R
H26C H 0.5975 0.0359 0.2581 0.062 Uiso 1 1 d R
C27 C 1.0584(4) 0.2934(4) 0.7313(3) 0.0949(17) Uani 1 1 d .
C28 C 1.0642(5) 0.1993(4) 0.7395(3) 0.0984(18) Uani 1 1 d .
H28 H 1.1197 0.1698 0.7355 0.118 Uiso 1 1 d R
C29 C 0.9927(5) 0.1475(4) 0.7516(3) 0.110(2) Uani 1 1 d .
H29 H 0.9979 0.0825 0.7587 0.132 Uiso 1 1 d R
C30 C 0.9137(5) 0.1891(4) 0.7559(3) 0.1083(19) Uani 1 1 d .
H30 H 0.8649 0.1505 0.7629 0.130 Uiso 1 1 d R
C31 C 0.9048(5) 0.2829(5) 0.7476(3) 0.106(2) Uani 1 1 d .
C32 C 0.9775(5) 0.3345(4) 0.7352(3) 0.108(2) Uani 1 1 d .
H32 H 0.9727 0.3994 0.7272 0.130 Uiso 1 1 d R
C33 C 1.1263(7) 0.3488(6) 0.7213(5) 0.084(2) Uani 0.55 1 d P
H33A H 1.1077 0.4116 0.7181 0.101 Uiso 0.55 1 d PR
H33B H 1.1365 0.3315 0.6660 0.101 Uiso 0.55 1 d PR
H33C H 1.1830 0.3407 0.7701 0.101 Uiso 0.55 1 d PR
C33' C 0.8370(9) 0.3323(9) 0.7531(7) 0.100(4) Uani 0.45 1 d P
33'A H 0.8474 0.3963 0.7475 0.120 Uiso 0.45 1 d PR
33'B H 0.8243 0.3211 0.8085 0.120 Uiso 0.45 1 d PR
33'C H 0.7847 0.3128 0.7037 0.120 Uiso 0.45 1 d PR

loop_
_atom_site_aniso_label
_atom_site_aniso_U_11
_atom_site_aniso_U_22
_atom_site_aniso_U_33
_atom_site_aniso_U_23
_atom_site_aniso_U_13
_atom_site_aniso_U_12
P1 0.0313(4) 0.0354(4) 0.0347(4) -0.0002(3) 0.0094(3) -0.0021(3)
P2 0.0275(4) 0.0361(4) 0.0328(4) -0.0058(3) 0.0083(3) -0.0041(3)
Al1 0.0346(5) 0.0309(5) 0.0402(5) -0.0026(4) 0.0085(4) -0.0026(4)
N1 0.0297(14) 0.0321(13) 0.0310(12) -0.0020(9) 0.0070(11) -0.0027(10)
C1 0.050(2) 0.0456(18) 0.0360(15) 0.0023(14) 0.0103(14) 0.0026(15)
C2 0.052(2) 0.060(2) 0.054(2) 0.0114(17) 0.0082(17) 0.0148(18)
C3 0.076(3) 0.059(2) 0.078(2) 0.027(2) 0.034(2) 0.007(2)
C4 0.0306(17) 0.0488(18) 0.0488(17) 0.0013(15) 0.0160(14) -0.0019(14)
C5 0.057(2) 0.069(2) 0.0518(19) -0.0037(18) 0.0253(18) 0.0112(19)
C6 0.039(2) 0.065(2) 0.060(2) -0.0026(18) 0.0135(16) 0.0135(17)
C7 0.0272(16) 0.0342(15) 0.0340(14) -0.0040(12) 0.0102(12) 0.0005(12)
C8 0.0298(17) 0.0467(18) 0.0347(15) -0.0087(13) 0.0059(13) -0.0008(14)
C9 0.0293(17) 0.0439(17) 0.0433(17) -0.0182(14) 0.0062(13) -0.0069(14)
C10 0.0323(17) 0.0351(16) 0.0543(19) -0.0100(14) 0.0168(14) -0.0079(13)
C11 0.0358(17) 0.0353(15) 0.0378(15) -0.0030(13) 0.0151(13) -0.0043(13)
C12 0.0256(15) 0.0299(14) 0.0350(14) -0.0066(12) 0.0089(12) -0.0012(12)
C13 0.0278(16) 0.0337(15) 0.0353(15) -0.0002(12) 0.0093(12) -0.0037(12)
C14 0.0368(18) 0.0344(16) 0.0434(16) -0.0005(13) 0.0109(14) 0.0017(13)
C15 0.0390(19) 0.0354(17) 0.061(2) 0.0061(15) 0.0118(16) 0.0046(14)
C16 0.0371(19) 0.0453(19) 0.0500(19) 0.0137(15) 0.0031(15) 0.0027(15)
C17 0.0408(19) 0.0450(18) 0.0370(16) 0.0016(14) 0.0068(14) -0.0045(15)
C18 0.0284(16) 0.0340(15) 0.0332(14) 0.0006(12) 0.0086(12) -0.0036(12)
C19 0.0338(18) 0.0477(18) 0.0462(17) -0.0121(14) 0.0170(14) -0.0057(14)
C20 0.033(2) 0.082(3) 0.056(2) -0.0126(19) 0.0146(16) -0.0142(18)
C21 0.051(2) 0.107(3) 0.055(2) -0.013(2) 0.0253(18) -0.027(2)
C22 0.0343(18) 0.0480(18) 0.0352(15) -0.0097(13) 0.0091(13) -0.0103(14)
C23 0.0343(18) 0.0491(19) 0.0455(17) -0.0097(14) 0.0061(14) -0.0077(15)
C24 0.043(2) 0.060(2) 0.073(2) -0.0337(19) 0.0200(17) -0.0133(17)
C25 0.066(3) 0.051(2) 0.0521(19) 0.0021(16) 0.0169(18) 0.0157(18)
C26 0.054(2) 0.052(2) 0.0501(18) -0.0089(16) 0.0191(16) -0.0210(17)
C27 0.131(5) 0.098(4) 0.038(2) -0.011(2) 0.001(2) 0.043(4)
C28 0.124(5) 0.107(4) 0.054(3) -0.002(3) 0.012(3) 0.049(4)
C29 0.150(6) 0.109(4) 0.050(3) -0.010(3) 0.003(3) 0.047(4)
C30 0.141(5) 0.117(5) 0.055(3) -0.010(3) 0.012(3) 0.035(4)
C31 0.125(5) 0.132(5) 0.048(3) -0.010(3) 0.009(3) 0.072(5)
C32 0.157(6) 0.110(4) 0.045(2) -0.008(3) 0.013(3) 0.056(5)
C33 0.118(8) 0.080(5) 0.055(4) 0.011(4) 0.029(5) 0.005(5)
C33' 0.098(9) 0.120(10) 0.075(7) -0.009(6) 0.016(6) -0.010(8)

loop_
_atom_type_symbol
_atom_type_description
_atom_type_scat_dispersion_real
_atom_type_scat_dispersion_imag
_atom_type_scat_source
C C 0.0033 0.0016 'International Tables Vol C Tables 4.2.6.8 and 6.1.1.4'
H H 0.0000 0.0000 'International Tables Vol C Tables 4.2.6.8 and 6.1.1.4'
Al Al 0.0645 0.0514 'International Tables Vol C Tables 4.2.6.8 and 6.1.1.4'
N N 0.0061 0.0033 'International Tables Vol C Tables 4.2.6.8 and 6.1.1.4'
P P 0.1023 0.0942 'International Tables Vol C Tables 4.2.6.8 and 6.1.1.4'

loop_
_geom_angle_atom_site_label_1
_geom_angle_atom_site_label_2
_geom_angle_atom_site_label_3
_geom_angle
C7 P1 C1 105.92(13)
C7 P1 C4 104.32(13)
C1 P1 C4 103.83(14)
C7 P1 Al1 91.88(8)
C1 P1 Al1 129.05(10)
C4 P1 Al1 117.57(10)
C18 P2 C22 105.23(13)
C18 P2 C19 105.45(13)
C22 P2 C19 104.67(13)
C18 P2 Al1 92.28(9)
C22 P2 Al1 128.05(10)
C19 P2 Al1 117.26(10)
N1 Al1 C25 120.16(14)
N1 Al1 C26 120.14(13)
C25 Al1 C26 119.70(16)
N1 Al1 P2 77.65(7)
C25 Al1 P2 96.73(10)
C26 Al1 P2 95.72(10)
N1 Al1 P1 77.31(7)
C25 Al1 P1 96.35(10)
C26 Al1 P1 96.20(10)
P2 Al1 P1 154.95(4)
C12 N1 C13 117.7(2)
C12 N1 Al1 121.26(17)
C13 N1 Al1 121.06(17)
C2 C1 C3 111.0(3)
C2 C1 P1 111.7(2)
C3 C1 P1 109.4(2)
C2 C1 H1 109.8
C3 C1 H1 107.6
P1 C1 H1 107.3
C1 C2 H2A 109.4
C1 C2 H2B 109.2
H2A C2 H2B 109.5
C1 C2 H2C 109.8
H2A C2 H2C 109.5
H2B C2 H2C 109.5
C1 C3 H3A 109.8
C1 C3 H3B 109.5
H3A C3 H3B 109.5
C1 C3 H3C 109.1
H3A C3 H3C 109.5
H3B C3 H3C 109.5
C5 C4 C6 110.4(3)
C5 C4 P1 114.9(2)
C6 C4 P1 110.9(2)
C5 C4 H4 109.2
C6 C4 H4 106.7
P1 C4 H4 104.3
C4 C5 H5A 109.5
C4 C5 H5B 109.2
H5A C5 H5B 109.5
C4 C5 H5C 109.7
H5A C5 H5C 109.5
H5B C5 H5C 109.5
C4 C6 H6A 109.4
C4 C6 H6B 110.1
H6A C6 H6B 109.5
C4 C6 H6C 108.9
H6A C6 H6C 109.5
H6B C6 H6C 109.5
C8 C7 C12 119.8(2)
C8 C7 P1 125.2(2)
C12 C7 P1 114.97(19)
C9 C8 C7 121.1(3)
C9 C8 H8 119.0
C7 C8 H8 119.8
C8 C9 C10 119.4(3)
C8 C9 H9 119.6
C10 C9 H9 121.0
C11 C10 C9 120.6(3)
C11 C10 H10 119.6
C9 C10 H10 119.8
C10 C11 C12 121.1(3)
C10 C11 H11 120.3
C12 C11 H11 118.7
C11 C12 C7 118.0(2)
C11 C12 N1 122.1(2)
C7 C12 N1 119.8(2)
C14 C13 C18 118.1(2)
C14 C13 N1 122.2(2)
C18 C13 N1 119.6(2)
C15 C14 C13 120.6(3)
C15 C14 H14 119.7
C13 C14 H14 119.6
C16 C15 C14 121.0(3)
C16 C15 H15 119.3
C14 C15 H15 119.7
C17 C16 C15 119.5(3)
C17 C16 H16 120.8
C15 C16 H16 119.7
C16 C17 C18 120.8(3)
C16 C17 H17 120.3
C18 C17 H17 119.0
C17 C18 C13 120.1(3)
C17 C18 P2 124.7(2)
C13 C18 P2 115.1(2)
C21 C19 C20 110.6(3)
C21 C19 P2 114.7(2)
C20 C19 P2 110.7(2)
C21 C19 H19 106.1
C20 C19 H19 108.9
P2 C19 H19 105.4
C19 C20 H20A 109.3
C19 C20 H20B 110.2
H20A C20 H20B 109.5
C19 C20 H20C 109.0
H20A C20 H20C 109.5
H20B C20 H20C 109.5
C19 C21 H21A 109.9
C19 C21 H21B 109.4
H21A C21 H21B 109.5
C19 C21 H21C 109.1
H21A C21 H21C 109.5
H21B C21 H21C 109.5
C23 C22 C24 111.1(2)
C23 C22 P2 111.34(19)
C24 C22 P2 109.6(2)
C23 C22 H22 109.1
C24 C22 H22 107.6
P2 C22 H22 107.9
C22 C23 H23A 109.6
C22 C23 H23B 109.7
H23A C23 H23B 109.5
C22 C23 H23C 109.1
H23A C23 H23C 109.5
H23B C23 H23C 109.5
C22 C24 H24A 109.9
C22 C24 H24B 108.5
H24A C24 H24B 109.5
C22 C24 H24C 110.0
H24A C24 H24C 109.5
H24B C24 H24C 109.5
Al1 C25 H25A 109.7
Al1 C25 H25B 109.3
H25A C25 H25B 109.5
Al1 C25 H25C 109.4
H25A C25 H25C 109.5
H25B C25 H25C 109.5
Al1 C26 H26A 109.5
Al1 C26 H26B 109.2
H26A C26 H26B 109.5
Al1 C26 H26C 109.7
H26A C26 H26C 109.5
H26B C26 H26C 109.5
C33 C27 C32 117.0(7)
C33 C27 C28 125.5(7)
C32 C27 C28 117.6(7)
C29 C28 C27 122.1(6)
C29 C28 H28 119.6
C27 C28 H28 118.2
C30 C29 C28 119.6(6)
C30 C29 H29 118.8
C28 C29 H29 121.6
C29 C30 C31 120.1(7)
C29 C30 H30 117.0
C31 C30 H30 122.9
C33' C31 C30 127.9(10)
C33' C31 C32 112.3(8)
C30 C31 C32 119.8(6)
C27 C32 C31 120.8(6)
C27 C32 H32 117.4
C31 C32 H32 121.8
C27 C33 H33A 111.3
C27 C33 H33B 106.5
H33A C33 H33B 109.4
C27 C33 H33C 110.5
H33A C33 H33C 109.5
H33B C33 H33C 109.5
C31 C33' 33'A 113.1
C31 C33' 33'B 110.6
33'A C33' 33'B 109.5
C31 C33' 33'C 104.4
33'A C33' 33'C 109.5
33'B C33' 33'C 109.5

loop_
_geom_bond_atom_site_label_1
_geom_bond_atom_site_label_2
_geom_bond_distance
P1 C7 1.816(3)
P1 C1 1.854(3)
P1 C4 1.858(3)
P1 Al1 2.6343(10)
P2 C18 1.817(3)
P2 C22 1.849(3)
P2 C19 1.858(3)
P2 Al1 2.6246(10)
Al1 N1 1.935(2)
Al1 C25 1.969(3)
Al1 C26 1.977(3)
N1 C12 1.411(3)
N1 C13 1.418(3)
C1 C2 1.520(4)
C1 C3 1.525(5)
C1 H1 0.9600
C2 H2A 0.9600
C2 H2B 0.9599
C2 H2C 0.9601
C3 H3A 0.9600
C3 H3B 0.9601
C3 H3C 0.9598
C4 C5 1.521(4)
C4 C6 1.526(4)
C4 H4 0.9599
C5 H5A 0.9599
C5 H5B 0.9600
C5 H5C 0.9600
C6 H6A 0.9599
C6 H6B 0.9600
C6 H6C 0.9600
C7 C8 1.399(4)
C7 C12 1.407(4)
C8 C9 1.369(4)
C8 H8 0.9600
C9 C10 1.387(4)
C9 H9 0.9601
C10 C11 1.376(4)
C10 H10 0.9600
C11 C12 1.401(4)
C11 H11 0.9601
C13 C14 1.403(4)
C13 C18 1.406(4)
C14 C15 1.379(4)
C14 H14 0.9601
C15 C16 1.378(4)
C15 H15 0.9600
C16 C17 1.377(4)
C16 H16 0.9600
C17 C18 1.395(4)
C17 H17 0.9600
C19 C21 1.510(4)
C19 C20 1.518(4)
C19 H19 0.9601
C20 H20A 0.9599
C20 H20B 0.9601
C20 H20C 0.9601
C21 H21A 0.9599
C21 H21B 0.9602
C21 H21C 0.9600
C22 C23 1.513(4)
C22 C24 1.526(4)
C22 H22 0.9600
C23 H23A 0.9600
C23 H23B 0.9599
C23 H23C 0.9601
C24 H24A 0.9601
C24 H24B 0.9599
C24 H24C 0.9602
C25 H25A 0.9601
C25 H25B 0.9599
C25 H25C 0.9601
C26 H26A 0.9600
C26 H26B 0.9600
C26 H26C 0.9601
C27 C33 1.353(9)
C27 C32 1.377(8)
C27 C28 1.388(7)
C28 C29 1.378(8)
C28 H28 0.9601
C29 C30 1.359(8)
C29 H29 0.9600
C30 C31 1.385(8)
C30 H30 0.9600
C31 C33' 1.277(12)
C31 C32 1.393(8)
C32 H32 0.9601
C33 H33A 0.9598
C33 H33B 0.9603
C33 H33C 0.9601
C33' 33'A 0.9605
C33' 33'B 0.9597
C33' 33'C 0.9603
